data_7716057
loop_
_publ_author_name
'Wang, Zhen-Wen'
'Chen, Chong-An'
'Yang, Guo-Yu'

_publ_section_title
;
 A sandwiched Co<sub>4</sub>-added polyoxometalate for efficient visible
 light-driven hydrogen evolution.
;
_journal_issue 23
_journal_name_full 'Dalton transactions (Cambridge, England : 2003)'
_journal_page_first 9812
_journal_page_last 9818
_journal_paper_doi 10.1039/d4dt00885e
_journal_volume 53
_journal_year 2024
_chemical_formula_sum 'Co8 Cs4 Ge2 O93 W18'
_chemical_formula_weight 5945.56
_space_group_crystal_system monoclinic
_space_group_IT_number 14
_space_group_name_Hall '-P 2yn'
_space_group_name_H-M_alt 'P 1 21/n 1'
_audit_creation_method SHELXL-2013
_audit_update_record
;
2023-02-13 deposited with the CCDC.	2024-05-14 downloaded from the CCDC.
;
_cell_angle_alpha 90
_cell_angle_beta 102.180(10)
_cell_angle_gamma 90
_cell_formula_units_Z 2
_cell_length_a 11.8617(12)
_cell_length_b 16.4055(15)
_cell_length_c 23.320(2)
_cell_measurement_reflns_used 3072
_cell_measurement_temperature 293(2)
_cell_measurement_theta_max 28.9920
_cell_measurement_theta_min 3.7930
_cell_volume 4435.9(7)
_computing_structure_refinement 'SHELXL-2013 (Sheldrick, 2013)'
_diffrn_ambient_temperature 293(2)
_diffrn_measured_fraction_theta_full 0.981
_diffrn_measured_fraction_theta_max 0.813
_diffrn_measurement_device_type 'Xcalibur, Atlas, Gemini ultra'
_diffrn_radiation_type MoK\a
_diffrn_radiation_wavelength 0.71073
_diffrn_reflns_av_R_equivalents 0.0776
_diffrn_reflns_av_unetI/netI 0.1333
_diffrn_reflns_Laue_measured_fraction_full 0.981
_diffrn_reflns_Laue_measured_fraction_max 0.813
_diffrn_reflns_limit_h_max 12
_diffrn_reflns_limit_h_min -15
_diffrn_reflns_limit_k_max 20
_diffrn_reflns_limit_k_min -20
_diffrn_reflns_limit_l_max 24
_diffrn_reflns_limit_l_min -30
_diffrn_reflns_number 22016
_diffrn_reflns_point_group_measured_fraction_full 0.981
_diffrn_reflns_point_group_measured_fraction_max 0.813
_diffrn_reflns_theta_full 25.242
_diffrn_reflns_theta_max 29.671
_diffrn_reflns_theta_min 3.502
_exptl_absorpt_coefficient_mu 27.078
_exptl_crystal_colour red
_exptl_crystal_density_diffrn 4.451
_exptl_crystal_description block
_exptl_crystal_F_000 5152
_refine_diff_density_max 3.376
_refine_diff_density_min -3.748
_refine_diff_density_rms 0.649
_refine_ls_extinction_method none
_refine_ls_goodness_of_fit_ref 1.035
_refine_ls_hydrogen_treatment undef
_refine_ls_matrix_type full
_refine_ls_number_parameters 568
_refine_ls_number_reflns 10212
_refine_ls_number_restraints 5856
_refine_ls_restrained_S_all 0.821
_refine_ls_R_factor_all 0.1015
_refine_ls_R_factor_gt 0.0600
_refine_ls_shift/su_max 0.001
_refine_ls_shift/su_mean 0.000
_refine_ls_structure_factor_coef Fsqd
_refine_ls_weighting_details
;
 w=1/[\s^2^(Fo^2^)+(0.0350P)^2^]
 where P=(Fo^2^+2Fc^2^)/3
;
_refine_ls_weighting_scheme calc
_refine_ls_wR_factor_gt 0.1150
_refine_ls_wR_factor_ref 0.1378
_reflns_Friedel_coverage 0.000
_reflns_number_gt 6769
_reflns_number_total 10212
_reflns_threshold_expression 'I > 2\s(I)'
_cod_data_source_file d4dt00885e2.cif
_cod_data_source_block co4_1d
_cod_depositor_comments 'Adding full bibliography for 7716057.cif.'
_cod_original_sg_symbol_H-M 'P 21/n'
_cod_database_code 7716057
_shelx_space_group_comment
;
The symmetry employed for this shelxl refinement is uniquely defined
by the following loop, which should always be used as a source of
symmetry information in preference to the above space-group names.
They are only intended as comments.
;
_shelxl_version_number 2013-2

loop_
_space_group_symop_operation_xyz
'x, y, z'
'-x+1/2, y+1/2, -z+1/2'
'-x, -y, -z'
'x-1/2, -y-1/2, z-1/2'

loop_
_atom_site_label
_atom_site_type_symbol
_atom_site_fract_x
_atom_site_fract_y
_atom_site_fract_z
_atom_site_U_iso_or_equiv
_atom_site_adp_type
_atom_site_occupancy
_atom_site_site_symmetry_order
_atom_site_calc_flag
_atom_site_refinement_flags_posn
_atom_site_refinement_flags_adp
_atom_site_refinement_flags_occupancy
_atom_site_disorder_assembly
_atom_site_disorder_group
W1 W 0.73200(7) 0.51705(5) 0.65580(3) 0.00829(17) Uani 1 1 d . . . . .
W2 W 0.87303(7) 0.59591(5) 0.55804(3) 0.00982(18) Uani 1 1 d . . . . .
W3 W 0.73393(7) 0.74832(5) 0.44929(3) 0.01099(18) Uani 1 1 d . . . . .
W4 W 0.46447(7) 0.80815(5) 0.45011(3) 0.01041(18) Uani 1 1 d . . . . .
W5 W 0.30619(7) 0.72113(5) 0.55520(3) 0.00973(18) Uani 1 1 d . . . . .
W6 W 0.43346(7) 0.58396(5) 0.65377(3) 0.00828(17) Uani 1 1 d . . . . .
W7 W 0.82279(7) 0.71208(5) 0.67106(3) 0.01014(18) Uani 1 1 d . . . . .
W8 W 0.68151(7) 0.86440(5) 0.56096(3) 0.01143(18) Uani 1 1 d . . . . .
W9 W 0.52142(7) 0.77838(5) 0.66875(3) 0.00974(18) Uani 1 1 d . . . . .
Cs1 Cs 0.05018(13) 0.65405(11) 0.43275(7) 0.0339(4) Uani 1 1 d . . . . .
Cs2 Cs 0.38422(16) 0.97430(11) 0.57824(8) 0.0458(5) Uani 1 1 d . . . . .
Ge1 Ge 0.58630(16) 0.65505(12) 0.54957(8) 0.0051(4) Uani 1 1 d . . . . .
Co1 Co 0.5081(2) 0.60235(16) 0.40919(11) 0.0093(5) Uani 1 1 d . . . . .
Co2 Co 0.3708(2) 0.52919(16) 0.49847(11) 0.0087(6) Uani 1 1 d . . . . .
Co3 Co 0.2039(2) 0.4865(2) 0.69983(12) 0.0199(7) Uani 1 1 d . . . . .
Co4 Co 0.7575(2) 1.05420(18) 0.64360(12) 0.0172(6) Uani 1 1 d . . . . .
O1 O 0.6452(11) 0.4627(9) 0.5948(6) 0.0167(11) Uani 1 1 d . U . . .
O2 O 0.7795(11) 0.5314(9) 0.5097(6) 0.0165(11) Uani 1 1 d . U . . .
O3 O 0.6660(11) 0.6567(9) 0.4204(6) 0.0165(11) Uani 1 1 d . U . . .
O4 O 0.4311(11) 0.7111(9) 0.4178(6) 0.0170(11) Uani 1 1 d . U . . .
O5 O 0.2989(11) 0.6400(9) 0.5050(6) 0.0166(10) Uani 1 1 d . U . . .
O6 O 0.4148(11) 0.5144(9) 0.5916(6) 0.0165(11) Uani 1 1 d . U . . .
O7 O 0.5908(11) 0.5578(9) 0.6774(6) 0.0166(11) Uani 1 1 d . U . . .
O8 O 0.7712(11) 0.4430(9) 0.7090(6) 0.0161(17) Uani 1 1 d . U . . .
O9 O 0.8667(11) 0.5155(9) 0.6230(6) 0.0166(11) Uani 1 1 d . U . . .
O10 O 1.0076(11) 0.5709(9) 0.5476(6) 0.0164(11) Uani 1 1 d . U . . .
O11 O 0.8395(11) 0.6886(9) 0.5109(6) 0.0160(11) Uani 1 1 d . U . . .
O12 O 0.8236(11) 0.7707(9) 0.4023(6) 0.0169(11) Uani 1 1 d . U . . .
O13 O 0.6005(11) 0.8133(9) 0.4135(6) 0.0173(11) Uani 1 1 d . U . . .
O14 O 0.3733(11) 0.8740(9) 0.4046(6) 0.0176(11) Uani 1 1 d . U . . .
O15 O 0.3781(11) 0.7935(9) 0.5093(6) 0.0169(10) Uani 1 1 d . U . . .
O16 O 0.1666(11) 0.7585(9) 0.5402(6) 0.0170(11) Uani 1 1 d . U . . .
O17 O 0.2967(11) 0.6434(9) 0.6187(6) 0.0167(10) Uani 1 1 d . U . . .
O18 O 0.3710(11) 0.5315(9) 0.7037(6) 0.0168(11) Uani 1 1 d . U . . .
O19 O 0.8089(11) 0.6090(9) 0.7045(6) 0.0169(11) Uani 1 1 d . U . . .
O20 O 0.9263(11) 0.6701(9) 0.6270(6) 0.0163(11) Uani 1 1 d . U . . .
O21 O 0.7704(11) 0.8429(9) 0.5036(6) 0.0167(11) Uani 1 1 d . U . . .
O22 O 0.5503(11) 0.8942(9) 0.5029(6) 0.0164(11) Uani 1 1 d . U . . .
O23 O 0.3719(11) 0.7957(9) 0.6233(6) 0.0160(10) Uani 1 1 d . U . . .
O24 O 0.4725(11) 0.6844(9) 0.7024(6) 0.0165(10) Uani 1 1 d . U . . .
O25 O 0.6773(11) 0.7346(9) 0.6877(6) 0.0167(11) Uani 1 1 d . U . . .
O26 O 0.7876(11) 0.7968(9) 0.6138(6) 0.0166(11) Uani 1 1 d . U . . .
O27 O 0.5773(11) 0.8399(9) 0.6107(6) 0.0171(10) Uani 1 1 d . U . . .
O28 O 0.9168(11) 0.7602(9) 0.7285(6) 0.0179(17) Uani 1 1 d . U . . .
O29 O 0.7298(11) 0.9593(9) 0.5841(6) 0.0176(11) Uani 1 1 d . U . . .
O30 O 0.5247(12) 0.8476(9) 0.7235(6) 0.0189(16) Uani 1 1 d . U . . .
O31 O 0.5338(11) 0.5789(9) 0.4993(6) 0.0162(10) Uani 1 1 d . U . . .
O32 O 0.7168(11) 0.6281(9) 0.5952(6) 0.0167(10) Uani 1 1 d . U . . .
O33 O 0.6090(11) 0.7457(9) 0.5137(6) 0.0165(11) Uani 1 1 d . U . . .
O34 O 0.4906(11) 0.6777(9) 0.5949(6) 0.0159(10) Uani 1 1 d . U . . .
O1W O 0.4884(11) 0.6217(9) 0.3168(6) 0.0171(17) Uani 1 1 d . U . . .
O2W O 0.1411(12) 0.6061(9) 0.6821(6) 0.0199(17) Uani 1 1 d . U . . .
O3W O 0.1750(11) 0.4655(9) 0.6098(6) 0.0176(11) Uani 1 1 d . U . . .
O4W O 0.0426(12) 0.4435(9) 0.6970(6) 0.0192(13) Uani 1 1 d . U . . .
O5W O 0.2235(12) 0.5099(10) 0.7896(6) 0.0215(13) Uani 1 1 d . U . . .
O6W O 0.8763(13) 0.9754(10) 0.6985(6) 0.0242(18) Uani 1 1 d . U . . .
O7W O 0.6229(12) 1.0122(9) 0.6832(6) 0.0178(11) Uani 1 1 d . U . . .
O8W O 0.8147(12) 1.1448(10) 0.7010(6) 0.022(2) Uani 1 1 d . U . . .
O9W O 0.8721(12) 1.1005(10) 0.5953(6) 0.0227(18) Uani 1 1 d . U . . .
O10W O 0.2045(12) 0.7063(10) 0.3439(6) 0.0243(18) Uani 1 1 d . U . . .
O11W O 0.4458(13) 1.1250(10) 0.6957(6) 0.0253(19) Uani 1 1 d . U . . .
O12W O 0.126(2) 0.9869(19) 0.5101(12) 0.020(2) Uani 0.5 1 d . U P . .
O13W O 0.2766(12) 0.3708(10) 0.7106(6) 0.026(2) Uani 1 1 d . U . . .

loop_
_atom_site_aniso_label
_atom_site_aniso_U_11
_atom_site_aniso_U_22
_atom_site_aniso_U_33
_atom_site_aniso_U_23
_atom_site_aniso_U_13
_atom_site_aniso_U_12
W1 0.0110(4) 0.0060(4) 0.0077(4) -0.0001(3) 0.0015(3) 0.0010(3)
W2 0.0089(4) 0.0109(4) 0.0101(4) -0.0013(3) 0.0031(3) 0.0007(3)
W3 0.0149(4) 0.0087(4) 0.0111(4) 0.0000(3) 0.0067(3) -0.0007(3)
W4 0.0154(4) 0.0045(4) 0.0113(4) 0.0014(3) 0.0028(3) 0.0014(3)
W5 0.0112(4) 0.0068(4) 0.0118(4) -0.0017(3) 0.0038(3) 0.0026(3)
W6 0.0114(4) 0.0061(4) 0.0086(4) -0.0009(3) 0.0050(3) 0.0002(3)
W7 0.0112(4) 0.0081(4) 0.0109(4) -0.0024(3) 0.0017(3) 0.0000(3)
W8 0.0175(4) 0.0051(4) 0.0124(4) -0.0006(3) 0.0050(3) -0.0009(3)
W9 0.0131(4) 0.0063(4) 0.0108(4) -0.0035(3) 0.0046(3) 0.0000(3)
Cs1 0.0268(8) 0.0429(11) 0.0322(8) -0.0095(8) 0.0066(7) -0.0015(7)
Cs2 0.0570(12) 0.0250(10) 0.0630(12) 0.0143(9) 0.0297(10) 0.0087(8)
Ge1 0.0076(10) 0.0017(10) 0.0065(9) 0.0002(7) 0.0026(8) 0.0007(8)
Co1 0.0141(14) 0.0041(14) 0.0095(13) 0.0008(10) 0.0019(11) 0.0017(11)
Co2 0.0126(14) 0.0063(14) 0.0075(12) -0.0009(10) 0.0030(11) 0.0023(11)
Co3 0.0180(16) 0.0230(18) 0.0196(15) 0.0062(13) 0.0061(13) 0.0006(13)
Co4 0.0235(16) 0.0111(16) 0.0161(14) 0.0002(12) 0.0021(13) -0.0001(13)
O1 0.0169(13) 0.0167(13) 0.0167(13) -0.0002(9) 0.0038(9) 0.0002(9)
O2 0.0166(13) 0.0166(13) 0.0163(13) 0.0000(9) 0.0036(9) 0.0001(9)
O3 0.0165(13) 0.0167(13) 0.0164(13) -0.0003(9) 0.0038(9) 0.0000(9)
O4 0.0173(17) 0.0170(18) 0.0166(17) -0.0010(17) 0.0036(17) 0.0006(17)
O5 0.0167(13) 0.0165(13) 0.0167(13) 0.0000(9) 0.0036(9) -0.0002(9)
O6 0.0165(13) 0.0164(13) 0.0166(13) 0.0001(9) 0.0037(9) 0.0001(9)
O7 0.0166(17) 0.0167(17) 0.0165(17) 0.0001(17) 0.0037(16) 0.0002(17)
O8 0.016(2) 0.016(2) 0.016(2) -0.0013(17) 0.0034(16) 0.0006(17)
O9 0.0166(13) 0.0165(13) 0.0167(13) -0.0002(9) 0.0034(9) 0.0000(9)
O10 0.0161(13) 0.0166(13) 0.0164(13) -0.0001(9) 0.0037(9) 0.0001(9)
O11 0.0160(13) 0.0159(13) 0.0160(13) -0.0002(9) 0.0037(9) 0.0001(9)
O12 0.0173(18) 0.0173(18) 0.0163(18) -0.0003(18) 0.0039(17) -0.0003(18)
O13 0.0169(18) 0.0171(18) 0.0179(18) 0.0001(17) 0.0034(17) 0.0005(17)
O14 0.0176(13) 0.0175(13) 0.0176(13) 0.0004(9) 0.0035(9) 0.0002(9)
O15 0.0170(13) 0.0169(13) 0.0169(13) 0.0003(9) 0.0037(9) -0.0001(9)
O16 0.0169(13) 0.0171(13) 0.0171(13) 0.0000(9) 0.0036(9) 0.0003(9)
O17 0.0168(13) 0.0166(13) 0.0166(13) -0.0001(9) 0.0036(9) 0.0000(9)
O18 0.0173(17) 0.0167(18) 0.0163(17) -0.0006(17) 0.0037(17) 0.0008(17)
O19 0.0172(17) 0.0168(17) 0.0166(17) -0.0001(17) 0.0037(16) 0.0001(17)
O20 0.0163(13) 0.0165(13) 0.0164(13) -0.0002(9) 0.0038(9) 0.0001(9)
O21 0.0169(18) 0.0167(18) 0.0168(18) -0.0001(17) 0.0045(17) -0.0002(17)
O22 0.0167(13) 0.0163(13) 0.0162(13) -0.0004(9) 0.0035(9) 0.0002(9)
O23 0.0161(13) 0.0160(13) 0.0161(13) 0.0000(9) 0.0036(9) -0.0001(9)
O24 0.0166(13) 0.0165(13) 0.0166(13) -0.0002(9) 0.0036(9) -0.0001(9)
O25 0.0168(17) 0.0172(17) 0.0163(17) 0.0000(17) 0.0039(16) -0.0006(17)
O26 0.0165(13) 0.0165(13) 0.0168(13) 0.0000(9) 0.0037(9) 0.0001(9)
O27 0.0173(13) 0.0171(13) 0.0170(13) -0.0002(9) 0.0036(9) 0.0001(9)
O28 0.018(3) 0.018(3) 0.017(3) -0.002(3) 0.004(3) 0.000(3)
O29 0.0181(18) 0.0175(18) 0.0170(18) -0.0002(17) 0.0036(17) -0.0005(17)
O30 0.019(3) 0.018(3) 0.020(3) -0.002(3) 0.002(3) -0.001(3)
O31 0.0163(13) 0.0162(13) 0.0163(13) 0.0001(9) 0.0037(9) 0.0001(9)
O32 0.0168(13) 0.0169(13) 0.0166(13) 0.0000(9) 0.0037(9) 0.0003(9)
O33 0.0166(13) 0.0165(13) 0.0164(13) 0.0002(9) 0.0037(9) -0.0002(9)
O34 0.0159(13) 0.0161(13) 0.0160(13) 0.0001(9) 0.0038(9) 0.0001(9)
O1W 0.018(2) 0.017(2) 0.016(2) 0.0003(17) 0.0025(17) -0.0002(17)
O2W 0.020(3) 0.018(3) 0.022(3) 0.000(3) 0.004(3) 0.001(3)
O3W 0.0177(18) 0.0174(19) 0.0176(18) -0.0008(18) 0.0033(18) 0.0004(18)
O4W 0.019(2) 0.018(2) 0.020(2) 0.003(2) 0.003(2) 0.001(2)
O5W 0.021(2) 0.021(2) 0.021(2) 0.002(2) 0.003(2) -0.001(2)
O6W 0.027(3) 0.021(3) 0.022(3) 0.003(3) -0.002(3) 0.001(3)
O7W 0.0181(18) 0.0179(18) 0.0172(18) 0.0005(17) 0.0036(17) -0.0007(17)
O8W 0.024(4) 0.021(4) 0.020(4) 0.000(3) -0.001(3) -0.003(3)
O9W 0.024(3) 0.021(3) 0.023(3) -0.002(3) 0.005(3) -0.004(3)
O10W 0.024(3) 0.022(3) 0.025(3) 0.000(3) -0.001(3) -0.002(3)
O11W 0.027(3) 0.025(4) 0.022(3) 0.000(3) 0.000(3) 0.000(3)
O12W 0.020(3) 0.018(3) 0.019(3) -0.001(3) 0.003(3) 0.000(3)
O13W 0.023(3) 0.022(4) 0.032(3) 0.005(3) 0.002(3) -0.001(3)

loop_
_atom_type_symbol
_atom_type_description
_atom_type_scat_dispersion_real
_atom_type_scat_dispersion_imag
_atom_type_scat_source
Co Co 0.3494 0.9721 'International Tables Vol C Tables 4.2.6.8 and 6.1.1.4'
Cs Cs -0.3680 2.1192 'International Tables Vol C Tables 4.2.6.8 and 6.1.1.4'
Ge Ge 0.1547 1.8001 'International Tables Vol C Tables 4.2.6.8 and 6.1.1.4'
O O 0.0106 0.0060 'International Tables Vol C Tables 4.2.6.8 and 6.1.1.4'
W W -0.8490 6.8722 'International Tables Vol C Tables 4.2.6.8 and 6.1.1.4'

loop_
_geom_angle_atom_site_label_1
_geom_angle_atom_site_label_2
_geom_angle_atom_site_label_3
_geom_angle
_geom_angle_site_symmetry_1
_geom_angle_site_symmetry_3
_geom_angle_publ_flag
O8 W1 O1 104.0(7) . . ?
O8 W1 O9 99.0(6) . . ?
O1 W1 O9 93.7(6) . . ?
O8 W1 O7 99.8(6) . . ?
O1 W1 O7 89.7(6) . . ?
O9 W1 O7 159.5(6) . . ?
O8 W1 O19 95.9(6) . . ?
O1 W1 O19 160.1(6) . . ?
O9 W1 O19 85.3(6) . . ?
O7 W1 O19 84.8(6) . . ?
O8 W1 O32 167.6(6) . . ?
O1 W1 O32 87.1(6) . . ?
O9 W1 O32 74.2(5) . . ?
O7 W1 O32 85.8(5) . . ?
O19 W1 O32 73.5(5) . . ?
O10 W2 O2 104.2(6) . . ?
O10 W2 O11 101.5(6) . . ?
O2 W2 O11 94.9(6) . . ?
O10 W2 O20 96.5(6) . . ?
O2 W2 O20 157.9(5) . . ?
O11 W2 O20 88.3(6) . . ?
O10 W2 O9 97.6(6) . . ?
O2 W2 O9 88.3(6) . . ?
O11 W2 O9 159.1(5) . . ?
O20 W2 O9 81.5(6) . . ?
O10 W2 O32 166.0(6) . . ?
O2 W2 O32 85.9(5) . . ?
O11 W2 O32 86.9(5) . . ?
O20 W2 O32 72.4(5) . . ?
O9 W2 O32 72.7(5) . . ?
O10 W2 Cs1 46.7(5) . 1_655 ?
O2 W2 Cs1 91.9(4) . 1_655 ?
O11 W2 Cs1 57.5(4) . 1_655 ?
O20 W2 Cs1 108.1(4) . 1_655 ?
O9 W2 Cs1 143.1(4) . 1_655 ?
O32 W2 Cs1 144.1(4) . 1_655 ?
O10 W2 Cs1 64.8(5) . 3_666 ?
O2 W2 Cs1 63.0(5) . 3_666 ?
O11 W2 Cs1 147.3(4) . 3_666 ?
O20 W2 Cs1 121.5(4) . 3_666 ?
O9 W2 Cs1 50.7(4) . 3_666 ?
O32 W2 Cs1 113.2(4) . 3_666 ?
Cs1 W2 Cs1 97.29(4) 1_655 3_666 ?
O12 W3 O3 103.3(6) . . ?
O12 W3 O13 99.5(6) . . ?
O3 W3 O13 92.2(6) . . ?
O12 W3 O11 100.9(6) . . ?
O3 W3 O11 91.4(6) . . ?
O13 W3 O11 157.9(5) . . ?
O12 W3 O21 99.1(6) . . ?
O3 W3 O21 157.5(5) . . ?
O13 W3 O21 83.9(6) . . ?
O11 W3 O21 84.5(6) . . ?
O12 W3 O33 168.7(6) . . ?
O3 W3 O33 86.0(5) . . ?
O13 W3 O33 73.5(5) . . ?
O11 W3 O33 85.0(5) . . ?
O21 W3 O33 71.7(5) . . ?
O12 W3 Cs1 47.8(5) . 1_655 ?
O3 W3 Cs1 89.7(4) . 1_655 ?
O13 W3 Cs1 146.5(4) . 1_655 ?
O11 W3 Cs1 55.3(3) . 1_655 ?
O21 W3 Cs1 105.7(4) . 1_655 ?
O33 W3 Cs1 140.0(4) . 1_655 ?
O14 W4 O4 104.3(7) . . ?
O14 W4 O15 99.3(6) . . ?
O4 W4 O15 95.1(6) . . ?
O14 W4 O13 99.8(6) . . ?
O4 W4 O13 89.1(6) . . ?
O15 W4 O13 158.8(6) . . ?
O14 W4 O22 96.2(6) . . ?
O4 W4 O22 159.0(6) . . ?
O15 W4 O22 85.7(6) . . ?
O13 W4 O22 83.1(5) . . ?
O14 W4 O33 167.6(6) . . ?
O4 W4 O33 86.7(6) . . ?
O15 W4 O33 85.2(5) . . ?
O13 W4 O33 74.2(5) . . ?
O22 W4 O33 72.5(6) . . ?
O14 W4 Cs2 66.2(5) . 3_676 ?
O4 W4 Cs2 141.1(4) . 3_676 ?
O15 W4 Cs2 123.2(5) . 3_676 ?
O13 W4 Cs2 58.0(4) . 3_676 ?
O22 W4 Cs2 46.0(4) . 3_676 ?
O33 W4 Cs2 101.7(4) . 3_676 ?
O14 W4 Cs2 80.1(4) . . ?
O4 W4 Cs2 143.5(4) . . ?
O15 W4 Cs2 48.9(5) . . ?
O13 W4 Cs2 126.4(4) . . ?
O22 W4 Cs2 44.3(4) . . ?
O33 W4 Cs2 94.6(3) . . ?
Cs2 W4 Cs2 74.30(4) 3_676 . ?
O16 W5 O5 102.9(7) . . ?
O16 W5 O15 100.8(6) . . ?
O5 W5 O15 93.6(6) . . ?
O16 W5 O17 100.2(6) . . ?
O5 W5 O17 90.5(6) . . ?
O15 W5 O17 157.2(6) . . ?
O16 W5 O23 97.9(6) . . ?
O5 W5 O23 159.0(6) . . ?
O15 W5 O23 85.5(6) . . ?
O17 W5 O23 82.8(6) . . ?
O16 W5 O34 168.1(5) . . ?
O5 W5 O34 86.7(6) . . ?
O15 W5 O34 85.4(5) . . ?
O17 W5 O34 72.4(5) . . ?
O23 W5 O34 72.3(5) . . ?
O16 W5 Cs1 51.9(5) . . ?
O5 W5 Cs1 51.2(4) . . ?
O15 W5 Cs1 97.9(4) . . ?
O17 W5 Cs1 102.1(4) . . ?
O23 W5 Cs1 149.7(4) . . ?
O34 W5 Cs1 137.9(4) . . ?
O16 W5 Cs2 81.6(5) . . ?
O5 W5 Cs2 142.9(4) . . ?
O15 W5 Cs2 49.9(4) . . ?
O17 W5 Cs2 125.4(4) . . ?
O23 W5 Cs2 43.6(4) . . ?
O34 W5 Cs2 95.1(4) . . ?
Cs1 W5 Cs2 119.10(4) . . ?
O18 W6 O6 103.1(6) . . ?
O18 W6 O7 103.2(6) . . ?
O6 W6 O7 92.1(6) . . ?
O18 W6 O17 95.5(6) . . ?
O6 W6 O17 91.7(6) . . ?
O7 W6 O17 159.6(6) . . ?
O18 W6 O24 96.3(6) . . ?
O6 W6 O24 160.5(6) . . ?
O7 W6 O24 85.7(6) . . ?
O17 W6 O24 84.1(6) . . ?
O18 W6 O34 166.2(6) . . ?
O6 W6 O34 86.8(6) . . ?
O7 W6 O34 85.8(5) . . ?
O17 W6 O34 74.4(5) . . ?
O24 W6 O34 73.7(5) . . ?
O28 W7 O19 100.8(6) . . ?
O28 W7 O25 102.6(6) . . ?
O19 W7 O25 85.8(6) . . ?
O28 W7 O20 101.5(6) . . ?
O19 W7 O20 91.3(6) . . ?
O25 W7 O20 155.8(6) . . ?
O28 W7 O26 102.6(6) . . ?
O19 W7 O26 156.4(6) . . ?
O25 W7 O26 85.8(6) . . ?
O20 W7 O26 87.5(6) . . ?
O28 W7 O32 170.5(6) . . ?
O19 W7 O32 73.1(5) . . ?
O25 W7 O32 84.5(5) . . ?
O20 W7 O32 71.7(5) . . ?
O26 W7 O32 84.1(6) . . ?
O29 W8 O22 99.3(7) . . ?
O29 W8 O21 101.1(6) . . ?
O22 W8 O21 92.2(6) . . ?
O29 W8 O27 102.5(6) . . ?
O22 W8 O27 87.1(6) . . ?
O21 W8 O27 156.2(6) . . ?
O29 W8 O26 101.1(7) . . ?
O22 W8 O26 159.2(6) . . ?
O21 W8 O26 87.6(6) . . ?
O27 W8 O26 84.8(6) . . ?
O29 W8 O33 170.1(6) . . ?
O22 W8 O33 73.1(6) . . ?
O21 W8 O33 73.4(5) . . ?
O27 W8 O33 83.6(5) . . ?
O26 W8 O33 87.0(6) . . ?
O29 W8 Cs2 78.7(4) . . ?
O22 W8 Cs2 50.0(4) . . ?
O21 W8 Cs2 140.8(4) . . ?
O27 W8 Cs2 49.1(4) . . ?
O26 W8 Cs2 131.3(4) . . ?
O33 W8 Cs2 100.3(3) . . ?
O29 W8 Cs2 70.1(5) . 3_676 ?
O22 W8 Cs2 44.3(4) . 3_676 ?
O21 W8 Cs2 66.9(4) . 3_676 ?
O27 W8 Cs2 125.0(4) . 3_676 ?
O26 W8 Cs2 149.8(4) . 3_676 ?
O33 W8 Cs2 100.1(3) . 3_676 ?
Cs2 W8 Cs2 76.67(4) . 3_676 ?
O30 W9 O24 101.2(6) . . ?
O30 W9 O23 101.0(6) . . ?
O24 W9 O23 91.2(6) . . ?
O30 W9 O27 102.8(6) . . ?
O24 W9 O27 155.8(6) . . ?
O23 W9 O27 87.0(6) . . ?
O30 W9 O25 101.8(6) . . ?
O24 W9 O25 88.0(6) . . ?
O23 W9 O25 156.8(6) . . ?
O27 W9 O25 84.3(6) . . ?
O30 W9 O34 171.9(5) . . ?
O24 W9 O34 73.5(5) . . ?
O23 W9 O34 73.3(5) . . ?
O27 W9 O34 82.9(5) . . ?
O25 W9 O34 84.3(5) . . ?
O30 W9 Cs2 78.6(5) . . ?
O24 W9 Cs2 138.9(4) . . ?
O23 W9 Cs2 49.7(4) . . ?
O27 W9 Cs2 50.7(4) . . ?
O25 W9 Cs2 132.7(4) . . ?
O34 W9 Cs2 101.2(3) . . ?
O5 Cs1 O16 52.4(4) . . ?
O5 Cs1 O10 79.0(3) . 1_455 ?
O16 Cs1 O10 71.1(4) . 1_455 ?
O5 Cs1 O10W 76.0(4) . . ?
O16 Cs1 O10W 99.1(4) . . ?
O10 Cs1 O10W 153.8(4) 1_455 . ?
O5 Cs1 O12 144.6(4) . 1_455 ?
O16 Cs1 O12 93.3(4) . 1_455 ?
O10 Cs1 O12 99.6(3) 1_455 1_455 ?
O10W Cs1 O12 105.3(4) . 1_455 ?
O5 Cs1 O3W 137.9(4) . 3_566 ?
O16 Cs1 O3W 139.9(3) . 3_566 ?
O10 Cs1 O3W 74.5(3) 1_455 3_566 ?
O10W Cs1 O3W 120.6(4) . 3_566 ?
O12 Cs1 O3W 72.8(4) 1_455 3_566 ?
O5 Cs1 O9 79.7(4) . 3_666 ?
O16 Cs1 O9 131.4(4) . 3_666 ?
O10 Cs1 O9 94.9(4) 1_455 3_666 ?
O10W Cs1 O9 73.1(4) . 3_666 ?
O12 Cs1 O9 135.2(3) 1_455 3_666 ?
O3W Cs1 O9 70.8(3) 3_566 3_666 ?
O5 Cs1 O4W 123.0(3) . 3_566 ?
O16 Cs1 O4W 169.7(3) . 3_566 ?
O10 Cs1 O4W 118.4(4) 1_455 3_566 ?
O10W Cs1 O4W 70.6(4) . 3_566 ?
O12 Cs1 O4W 89.1(3) 1_455 3_566 ?
O3W Cs1 O4W 50.3(3) 3_566 3_566 ?
O9 Cs1 O4W 47.2(3) 3_666 3_566 ?
O5 Cs1 O11 116.2(3) . 1_455 ?
O16 Cs1 O11 74.4(3) . 1_455 ?
O10 Cs1 O11 49.7(3) 1_455 1_455 ?
O10W Cs1 O11 152.8(4) . 1_455 ?
O12 Cs1 O11 50.1(3) 1_455 1_455 ?
O3W Cs1 O11 67.9(3) 3_566 1_455 ?
O9 Cs1 O11 131.1(3) 3_666 1_455 ?
O4W Cs1 O11 114.5(3) 3_566 1_455 ?
O5 Cs1 O2 50.3(3) . 3_666 ?
O16 Cs1 O2 92.6(3) . 3_666 ?
O10 Cs1 O2 60.8(3) 1_455 3_666 ?
O10W Cs1 O2 96.4(3) . 3_666 ?
O12 Cs1 O2 156.3(3) 1_455 3_666 ?
O3W Cs1 O2 88.1(3) 3_566 3_666 ?
O9 Cs1 O2 43.4(3) 3_666 3_666 ?
O4W Cs1 O2 89.2(3) 3_566 3_666 ?
O11 Cs1 O2 110.0(3) 1_455 3_666 ?
O5 Cs1 O10 92.2(3) . 3_666 ?
O16 Cs1 O10 119.9(3) . 3_666 ?
O10 Cs1 O10 53.8(4) 1_455 3_666 ?
O10W Cs1 O10 119.1(3) . 3_666 ?
O12 Cs1 O10 115.8(3) 1_455 3_666 ?
O3W Cs1 O10 45.8(3) 3_566 3_666 ?
O9 Cs1 O10 46.1(3) 3_666 3_666 ?
O4W Cs1 O10 67.5(3) 3_566 3_666 ?
O11 Cs1 O10 85.8(3) 1_455 3_666 ?
O2 Cs1 O10 42.6(3) 3_666 3_666 ?
O5 Cs1 W5 26.5(3) . . ?
O16 Cs1 W5 26.0(2) . . ?
O10 Cs1 W5 74.7(3) 1_455 . ?
O10W Cs1 W5 86.2(3) . . ?
O12 Cs1 W5 118.6(3) 1_455 . ?
O3W Cs1 W5 148.6(2) 3_566 . ?
O9 Cs1 W5 106.1(2) 3_666 . ?
O4W Cs1 W5 148.2(2) 3_566 . ?
O11 Cs1 W5 96.2(2) 1_455 . ?
O2 Cs1 W5 71.7(2) 3_666 . ?
O10 Cs1 W5 108.7(2) 3_666 . ?
O22 Cs2 O23 154.1(3) 3_676 . ?
O22 Cs2 O12W 89.3(6) 3_676 . ?
O23 Cs2 O12W 97.0(6) . . ?
O22 Cs2 O27 111.9(3) 3_676 . ?
O23 Cs2 O27 49.3(3) . . ?
O12W Cs2 O27 138.4(6) . . ?
O22 Cs2 O22 71.6(4) 3_676 . ?
O23 Cs2 O22 82.9(3) . . ?
O12W Cs2 O22 113.5(5) . . ?
O27 Cs2 O22 48.8(3) . . ?
O22 Cs2 O15 107.9(3) 3_676 . ?
O23 Cs2 O15 48.5(3) . . ?
O12W Cs2 O15 84.0(6) . . ?
O27 Cs2 O15 56.0(4) . . ?
O22 Cs2 O15 47.7(3) . . ?
O22 Cs2 O7W 92.0(4) 3_676 . ?
O23 Cs2 O7W 91.2(4) . . ?
O12W Cs2 O7W 158.3(6) . . ?
O27 Cs2 O7W 60.1(4) . . ?
O22 Cs2 O7W 87.4(3) . . ?
O15 Cs2 O7W 115.9(3) . . ?
O22 Cs2 O13 46.9(3) 3_676 3_676 ?
O23 Cs2 O13 157.2(3) . 3_676 ?
O12W Cs2 O13 89.8(6) . 3_676 ?
O27 Cs2 O13 131.1(4) . 3_676 ?
O22 Cs2 O13 114.3(3) . 3_676 ?
O15 Cs2 O13 154.3(3) . 3_676 ?
O7W Cs2 O13 75.6(3) . 3_676 ?
O22 Cs2 O5W 126.2(4) 3_676 2_556 ?
O23 Cs2 O5W 79.4(3) . 2_556 ?
O12W Cs2 O5W 86.5(5) . 2_556 ?
O27 Cs2 O5W 106.1(3) . 2_556 ?
O22 Cs2 O5W 154.8(3) . 2_556 ?
O15 Cs2 O5W 124.9(3) . 2_556 ?
O7W Cs2 O5W 75.3(3) . 2_556 ?
O13 Cs2 O5W 79.4(3) 3_676 2_556 ?
O22 Cs2 O11W 87.1(4) 3_676 . ?
O23 Cs2 O11W 113.5(3) . . ?
O12W Cs2 O11W 110.7(6) . . ?
O27 Cs2 O11W 105.9(4) . . ?
O22 Cs2 O11W 130.1(3) . . ?
O15 Cs2 O11W 159.5(3) . . ?
O7W Cs2 O11W 47.8(3) . . ?
O13 Cs2 O11W 44.1(3) 3_676 . ?
O5W Cs2 O11W 45.8(3) 2_556 . ?
O22 Cs2 O14 46.7(3) 3_676 3_676 ?
O23 Cs2 O14 132.3(3) . 3_676 ?
O12W Cs2 O14 130.7(6) . 3_676 ?
O27 Cs2 O14 86.4(3) . 3_676 ?
O22 Cs2 O14 77.5(3) . 3_676 ?
O15 Cs2 O14 124.9(3) . 3_676 ?
O7W Cs2 O14 45.4(3) . 3_676 ?
O13 Cs2 O14 45.9(3) 3_676 3_676 ?
O5W Cs2 O14 101.6(3) 2_556 3_676 ?
O11W Cs2 O14 56.2(3) . 3_676 ?
O22 Cs2 W9 139.6(3) 3_676 . ?
O23 Cs2 W9 27.4(2) . . ?
O12W Cs2 W9 124.3(6) . . ?
O27 Cs2 W9 28.0(2) . . ?
O22 Cs2 W9 74.3(3) . . ?
O15 Cs2 W9 60.6(2) . . ?
O7W Cs2 W9 65.2(3) . . ?
O13 Cs2 W9 139.7(2) 3_676 . ?
O5W Cs2 W9 81.8(2) 2_556 . ?
O11W Cs2 W9 98.9(3) . . ?
O14 Cs2 W9 105.0(2) 3_676 . ?
O31 Ge1 O32 112.1(7) . . ?
O31 Ge1 O34 112.1(6) . . ?
O32 Ge1 O34 107.0(6) . . ?
O31 Ge1 O33 110.9(6) . . ?
O32 Ge1 O33 107.5(7) . . ?
O34 Ge1 O33 107.1(6) . . ?
O4 Co1 O3 91.3(6) . . ?
O4 Co1 O31 92.0(5) . . ?
O3 Co1 O31 91.0(5) . . ?
O4 Co1 O1 92.8(6) . 3_666 ?
O3 Co1 O1 173.4(6) . 3_666 ?
O31 Co1 O1 83.8(5) . 3_666 ?
O4 Co1 O6 174.3(5) . 3_666 ?
O3 Co1 O6 90.6(6) . 3_666 ?
O31 Co1 O6 82.6(5) . 3_666 ?
O1 Co1 O6 84.9(5) 3_666 3_666 ?
O4 Co1 O1W 90.8(5) . . ?
O3 Co1 O1W 88.0(5) . . ?
O31 Co1 O1W 177.1(6) . . ?
O1 Co1 O1W 97.0(5) 3_666 . ?
O6 Co1 O1W 94.6(5) 3_666 . ?
O2 Co2 O5 94.1(6) 3_666 . ?
O2 Co2 O31 171.7(6) 3_666 . ?
O5 Co2 O31 93.0(6) . . ?
O2 Co2 O31 92.7(6) 3_666 3_666 ?
O5 Co2 O31 171.6(6) . 3_666 ?
O31 Co2 O31 80.6(6) . 3_666 ?
O2 Co2 O6 93.5(5) 3_666 . ?
O5 Co2 O6 92.4(5) . . ?
O31 Co2 O6 90.5(5) . . ?
O31 Co2 O6 82.2(5) 3_666 . ?
O2 Co2 O1 92.7(5) 3_666 3_666 ?
O5 Co2 O1 94.1(5) . 3_666 ?
O31 Co2 O1 82.5(5) . 3_666 ?
O31 Co2 O1 90.5(5) 3_666 3_666 ?
O6 Co2 O1 170.6(5) . 3_666 ?
O2 Co2 Cs1 60.2(4) 3_666 . ?
O5 Co2 Cs1 41.1(4) . . ?
O31 Co2 Cs1 124.2(4) . . ?
O31 Co2 Cs1 147.3(4) 3_666 . ?
O6 Co2 Cs1 115.0(4) . . ?
O1 Co2 Cs1 74.2(4) 3_666 . ?
O4W Co3 O13W 92.9(6) . . ?
O4W Co3 O3W 87.5(5) . . ?
O13W Co3 O3W 87.0(6) . . ?
O4W Co3 O5W 90.0(6) . . ?
O13W Co3 O5W 95.2(6) . . ?
O3W Co3 O5W 176.8(6) . . ?
O4W Co3 O18 179.3(6) . . ?
O13W Co3 O18 87.3(6) . . ?
O3W Co3 O18 93.2(5) . . ?
O5W Co3 O18 89.3(5) . . ?
O4W Co3 O2W 91.4(6) . . ?
O13W Co3 O2W 173.8(5) . . ?
O3W Co3 O2W 88.8(6) . . ?
O5W Co3 O2W 89.2(6) . . ?
O18 Co3 O2W 88.4(6) . . ?
O8W Co4 O29 169.6(6) . . ?
O8W Co4 O14 92.8(6) . 3_676 ?
O29 Co4 O14 94.0(6) . 3_676 ?
O8W Co4 O9W 85.6(6) . . ?
O29 Co4 O9W 86.6(6) . . ?
O14 Co4 O9W 89.9(6) 3_676 . ?
O8W Co4 O7W 97.4(6) . . ?
O29 Co4 O7W 91.2(5) . . ?
O14 Co4 O7W 82.9(5) 3_676 . ?
O9W Co4 O7W 172.3(6) . . ?
O8W Co4 O6W 87.8(6) . . ?
O29 Co4 O6W 86.4(6) . . ?
O14 Co4 O6W 173.1(5) 3_676 . ?
O9W Co4 O6W 97.0(6) . . ?
O7W Co4 O6W 90.2(6) . . ?
W1 O1 Co1 129.2(6) . 3_666 ?
W1 O1 Co2 133.0(7) . 3_666 ?
Co1 O1 Co2 95.5(6) 3_666 3_666 ?
W2 O2 Co2 141.6(7) . 3_666 ?
W2 O2 Cs1 92.3(5) . 3_666 ?
Co2 O2 Cs1 91.9(5) 3_666 3_666 ?
W3 O3 Co1 138.7(7) . . ?
W4 O4 Co1 140.1(8) . . ?
W5 O5 Co2 139.8(8) . . ?
W5 O5 Cs1 102.3(6) . . ?
Co2 O5 Cs1 113.3(6) . . ?
W6 O6 Co1 126.3(7) . 3_666 ?
W6 O6 Co2 134.5(8) . . ?
Co1 O6 Co2 96.1(5) 3_666 . ?
W6 O7 W1 148.1(8) . . ?
W1 O9 W2 117.2(7) . . ?
W1 O9 Cs1 120.8(6) . 3_666 ?
W2 O9 Cs1 101.1(5) . 3_666 ?
W2 O10 Cs1 109.8(6) . 1_655 ?
W2 O10 Cs1 91.0(5) . 3_666 ?
Cs1 O10 Cs1 126.2(4) 1_655 3_666 ?
W2 O11 W3 149.6(8) . . ?
W2 O11 Cs1 95.1(5) . 1_655 ?
W3 O11 Cs1 96.8(4) . 1_655 ?
W3 O12 Cs1 109.2(6) . 1_655 ?
W3 O13 W4 117.0(7) . . ?
W3 O13 Cs2 119.7(6) . 3_676 ?
W4 O13 Cs2 93.2(5) . 3_676 ?
W4 O14 Co4 170.6(8) . 3_676 ?
W4 O14 Cs2 89.0(5) . 3_676 ?
Co4 O14 Cs2 98.6(5) 3_676 3_676 ?
W4 O15 W5 148.9(9) . . ?
W4 O15 Cs2 105.9(6) . . ?
W5 O15 Cs2 104.3(5) . . ?
W5 O16 Cs1 102.2(6) . . ?
W6 O17 W5 118.0(6) . . ?
W6 O18 Co3 132.7(8) . . ?
W7 O19 W1 121.0(7) . . ?
W7 O20 W2 121.7(7) . . ?
W8 O21 W3 120.9(7) . . ?
W8 O22 W4 119.4(8) . . ?
W8 O22 Cs2 110.1(5) . 3_676 ?
W4 O22 Cs2 106.1(5) . 3_676 ?
W8 O22 Cs2 102.8(5) . . ?
W4 O22 Cs2 109.6(5) . . ?
Cs2 O22 Cs2 108.4(4) 3_676 . ?
W9 O23 W5 120.7(7) . . ?
W9 O23 Cs2 103.0(5) . . ?
W5 O23 Cs2 109.9(5) . . ?
W9 O24 W6 119.7(6) . . ?
W7 O25 W9 153.4(8) . . ?
W7 O26 W8 152.4(7) . . ?
W8 O27 W9 155.0(8) . . ?
W8 O27 Cs2 103.7(6) . . ?
W9 O27 Cs2 101.3(5) . . ?
W8 O29 Co4 153.6(8) . . ?
Ge1 O31 Co1 120.1(8) . . ?
Ge1 O31 Co2 119.0(6) . . ?
Co1 O31 Co2 97.1(6) . . ?
Ge1 O31 Co2 118.4(7) . 3_666 ?
Co1 O31 Co2 98.3(5) . 3_666 ?
Co2 O31 Co2 99.4(6) . 3_666 ?
Ge1 O32 W2 121.3(6) . . ?
Ge1 O32 W1 121.5(7) . . ?
W2 O32 W1 94.9(5) . . ?
Ge1 O32 W7 124.7(7) . . ?
W2 O32 W7 94.2(5) . . ?
W1 O32 W7 92.3(5) . . ?
Ge1 O33 W4 121.7(7) . . ?
Ge1 O33 W8 124.4(7) . . ?
W4 O33 W8 94.9(6) . . ?
Ge1 O33 W3 120.5(7) . . ?
W4 O33 W3 93.8(5) . . ?
W8 O33 W3 94.0(5) . . ?
Ge1 O34 W6 122.7(7) . . ?
Ge1 O34 W5 120.4(7) . . ?
W6 O34 W5 94.2(5) . . ?
Ge1 O34 W9 124.8(7) . . ?
W6 O34 W9 93.1(4) . . ?
W5 O34 W9 93.7(5) . . ?
Co3 O3W Cs1 110.7(5) . 3_566 ?
Co3 O4W Cs1 108.6(5) . 3_566 ?
Co3 O5W Cs2 146.8(6) . 2_546 ?
Co4 O7W Cs2 109.6(5) . . ?

loop_
_geom_bond_atom_site_label_1
_geom_bond_atom_site_label_2
_geom_bond_distance
_geom_bond_site_symmetry_2
_geom_bond_publ_flag
W1 O8 1.729(14) . ?
W1 O1 1.806(14) . ?
W1 O9 1.912(12) . ?
W1 O7 1.965(13) . ?
W1 O19 1.990(15) . ?
W1 O32 2.290(14) . ?
W2 O10 1.715(13) . ?
W2 O2 1.759(14) . ?
W2 O11 1.870(14) . ?
W2 O20 2.009(14) . ?
W2 O9 2.022(14) . ?
W2 O32 2.267(12) . ?
W2 Cs1 4.0562(17) 1_655 ?
W2 Cs1 4.196(2) 3_666 ?
W3 O12 1.720(12) . ?
W3 O3 1.770(15) . ?
W3 O13 1.944(14) . ?
W3 O11 1.957(14) . ?
W3 O21 1.993(14) . ?
W3 O33 2.321(12) . ?
W3 Cs1 4.1501(17) 1_655 ?
W4 O14 1.726(14) . ?
W4 O4 1.770(15) . ?
W4 O15 1.900(12) . ?
W4 O13 1.981(12) . ?
W4 O22 2.004(14) . ?
W4 O33 2.261(14) . ?
W4 Cs2 4.111(2) 3_676 ?
W4 Cs2 4.297(2) . ?
W5 O16 1.731(14) . ?
W5 O5 1.764(14) . ?
W5 O15 1.915(13) . ?
W5 O17 1.976(14) . ?
W5 O23 2.025(14) . ?
W5 O34 2.302(13) . ?
W5 Cs1 3.8636(18) . ?
W5 Cs2 4.265(2) . ?
W6 O18 1.735(13) . ?
W6 O6 1.820(14) . ?
W6 O7 1.881(13) . ?
W6 O17 1.921(14) . ?
W6 O24 1.998(15) . ?
W6 O34 2.258(13) . ?
W7 O28 1.741(14) . ?
W7 O19 1.883(15) . ?
W7 O25 1.884(13) . ?
W7 O20 1.890(12) . ?
W7 O26 1.913(14) . ?
W7 O32 2.381(14) . ?
W8 O29 1.707(15) . ?
W8 O22 1.898(14) . ?
W8 O21 1.902(12) . ?
W8 O27 1.908(12) . ?
W8 O26 1.917(14) . ?
W8 O33 2.312(15) . ?
W8 Cs2 4.0556(19) . ?
W8 Cs2 4.1329(19) 3_676 ?
W9 O30 1.704(14) . ?
W9 O24 1.877(14) . ?
W9 O23 1.886(14) . ?
W9 O27 1.915(13) . ?
W9 O25 1.945(14) . ?
W9 O34 2.358(14) . ?
W9 Cs2 3.998(2) . ?
Cs1 O5 3.081(14) . ?
Cs1 O16 3.109(14) . ?
Cs1 O10 3.140(13) 1_455 ?
Cs1 O10W 3.158(14) . ?
Cs1 O12 3.253(14) 1_455 ?
Cs1 O3W 3.293(14) 3_566 ?
Cs1 O9 3.308(14) 3_666 ?
Cs1 O4W 3.395(14) 3_566 ?
Cs1 O11 3.436(12) 1_455 ?
Cs1 O2 3.741(15) 3_666 ?
Cs1 O10 3.799(15) 3_666 ?
Cs2 O22 3.076(14) 3_676 ?
Cs2 O23 3.127(15) . ?
Cs2 O12W 3.15(3) . ?
Cs2 O27 3.154(14) . ?
Cs2 O22 3.187(13) . ?
Cs2 O15 3.367(15) . ?
Cs2 O7W 3.387(14) . ?
Cs2 O13 3.492(15) 3_676 ?
Cs2 O5W 3.623(13) 2_556 ?
Cs2 O11W 3.648(16) . ?
Cs2 O14 3.761(14) 3_676 ?
Ge1 O31 1.737(14) . ?
Ge1 O32 1.740(14) . ?
Ge1 O34 1.746(12) . ?
Ge1 O33 1.756(14) . ?
Co1 O4 2.034(15) . ?
Co1 O3 2.041(14) . ?
Co1 O31 2.093(13) . ?
Co1 O1 2.093(14) 3_666 ?
Co1 O6 2.125(15) 3_666 ?
Co1 O1W 2.142(13) . ?
Co2 O2 2.015(14) 3_666 ?
Co2 O5 2.027(15) . ?
Co2 O31 2.094(13) . ?
Co2 O31 2.098(15) 3_666 ?
Co2 O6 2.138(13) . ?
Co2 O1 2.147(13) 3_666 ?
Co3 O4W 2.027(14) . ?
Co3 O13W 2.077(17) . ?
Co3 O3W 2.083(13) . ?
Co3 O5W 2.093(14) . ?
Co3 O18 2.099(14) . ?
Co3 O2W 2.109(16) . ?
Co4 O8W 2.019(15) . ?
Co4 O29 2.065(15) . ?
Co4 O14 2.078(15) 3_676 ?
Co4 O9W 2.083(14) . ?
Co4 O7W 2.121(13) . ?
Co4 O6W 2.130(16) . ?
O1 Co1 2.093(14) 3_666 ?
O1 Co2 2.147(13) 3_666 ?
O2 Co2 2.015(14) 3_666 ?
O2 Cs1 3.741(15) 3_666 ?
O6 Co1 2.125(15) 3_666 ?
O9 Cs1 3.308(14) 3_666 ?
O10 Cs1 3.140(13) 1_655 ?
O10 Cs1 3.799(15) 3_666 ?
O11 Cs1 3.436(12) 1_655 ?
O12 Cs1 3.253(14) 1_655 ?
O13 Cs2 3.492(15) 3_676 ?
O14 Co4 2.078(14) 3_676 ?
O14 Cs2 3.761(14) 3_676 ?
O22 Cs2 3.076(14) 3_676 ?
O31 Co2 2.098(15) 3_666 ?
O3W Cs1 3.293(14) 3_566 ?
O4W Cs1 3.395(14) 3_566 ?
O5W Cs2 3.623(13) 2_546 ?
